data_4069921
loop_
_publ_author_name
'Ren, Shikuo'
'Deng, Liang'
'Chan, Hoi-Shan'
'Xie, Zuowei'

_publ_section_title
;
 Synthesis and Structural Characterization of Zirconium&#x2212;Carboryne
 Complexes
;
_journal_issue 19
_journal_name_full Organometallics
_journal_page_first 5749
_journal_paper_doi 10.1021/om900504g
_journal_volume 28
_journal_year 2009
_chemical_formula_sum 'C32 H64 B10 O6 Zr'
_chemical_formula_weight 744.15
_chemical_name_systematic
; 
 ? 
;
_space_group_IT_number 14
_symmetry_cell_setting monoclinic
_symmetry_space_group_name_Hall '-P 2yn'
_symmetry_space_group_name_H-M 'P 1 21/n 1'
_atom_sites_solution_hydrogens geom
_atom_sites_solution_primary direct
_atom_sites_solution_secondary difmap
_audit_creation_method SHELXL-97
_cell_angle_alpha 90.00
_cell_angle_beta 93.486(3)
_cell_angle_gamma 90.00
_cell_formula_units_Z 4
_cell_length_a 10.5451(17)
_cell_length_b 23.298(4)
_cell_length_c 18.315(3)
_cell_measurement_temperature 293(2)
_cell_volume 4491.3(13)
_computing_cell_refinement 'BRUKER SMART CCD DIFFRACTOMETER'
_computing_data_collection 'BRUKER SMART CCD DIFFRACTOMETER'
_computing_data_reduction 'BRUKER SMART CCD DIFFRACTOMETER'
_computing_molecular_graphics 'SIEMENS SHELXTL'
_computing_publication_material 'SIEMENS SHELXTL'
_computing_structure_refinement 'SHELXL-97 (Sheldrick, 1997)'
_computing_structure_solution 'SHELXS-97 (Sheldrick, 1990)'
_diffrn_ambient_temperature 293(2)
_diffrn_measured_fraction_theta_full 0.999
_diffrn_measured_fraction_theta_max 0.999
_diffrn_measurement_device_type 'BRUKER SMART CCD DIFFRACTOMETER'
_diffrn_measurement_method 'OMEGA SCAN'
_diffrn_radiation_monochromator graphite
_diffrn_radiation_source 'fine-focus sealed tube'
_diffrn_radiation_type MoK\a
_diffrn_radiation_wavelength 0.71073
_diffrn_reflns_av_R_equivalents 0.0432
_diffrn_reflns_av_sigmaI/netI 0.0430
_diffrn_reflns_limit_h_max 12
_diffrn_reflns_limit_h_min -12
_diffrn_reflns_limit_k_max 23
_diffrn_reflns_limit_k_min -27
_diffrn_reflns_limit_l_max 21
_diffrn_reflns_limit_l_min -21
_diffrn_reflns_number 24102
_diffrn_reflns_theta_full 25.00
_diffrn_reflns_theta_max 25.00
_diffrn_reflns_theta_min 1.42
_exptl_absorpt_coefficient_mu 0.280
_exptl_absorpt_correction_T_max 1.0000
_exptl_absorpt_correction_T_min 0.353447
_exptl_absorpt_correction_type multi-scan
_exptl_absorpt_process_details 'SADABS (Sheldrick, 1996)'
_exptl_crystal_colour colourless
_exptl_crystal_density_diffrn 1.101
_exptl_crystal_density_method 'not measured'
_exptl_crystal_description block
_exptl_crystal_F_000 1576
_exptl_crystal_size_max 0.40
_exptl_crystal_size_mid 0.30
_exptl_crystal_size_min 0.20
_platon_squeeze_details
;
;
_refine_diff_density_max 0.464
_refine_diff_density_min -0.294
_refine_diff_density_rms 0.055
_refine_ls_extinction_method none
_refine_ls_goodness_of_fit_ref 1.064
_refine_ls_hydrogen_treatment riding
_refine_ls_matrix_type full
_refine_ls_number_parameters 442
_refine_ls_number_reflns 7914
_refine_ls_number_restraints 0
_refine_ls_restrained_S_all 1.064
_refine_ls_R_factor_all 0.0525
_refine_ls_R_factor_gt 0.0406
_refine_ls_shift/su_max 0.002
_refine_ls_shift/su_mean 0.000
_refine_ls_structure_factor_coef Fsqd
_refine_ls_weighting_details 'calc w=1/[\s^2^(Fo^2^)+(0.0700P)^2^+0.0309P] where P=(Fo^2^+2Fc^2^)/3'
_refine_ls_weighting_scheme calc
_refine_ls_wR_factor_gt 0.1099
_refine_ls_wR_factor_ref 0.1167
_reflns_number_gt 6238
_reflns_number_total 7914
_reflns_threshold_expression >2sigma(I)
_cod_data_source_file om900504g_si_001.cif
_cod_data_source_block 9
_cod_depositor_comments
;
The following automatic conversions were performed:

'_symmetry_cell_setting' value 'Monoclinic' changed to 'monoclinic'
according to /home/saulius/struct/CIF-dictionaries/cif_core.dic
dictionary named 'cif_core.dic' version 2.4.2 from 2011-04-26.

Automatic conversion script
Id: cif_fix_values 1715 2011-07-08 13:25:40Z adriana 
;
_cod_original_cell_volume 4491.2(12)
_cod_original_sg_symbol_H-M P2(1)/n
_cod_database_code 4069921

loop_
_symmetry_equiv_pos_as_xyz
'x, y, z'
'-x+1/2, y+1/2, -z+1/2'
'-x, -y, -z'
'x-1/2, -y-1/2, z-1/2'

loop_
_atom_site_label
_atom_site_type_symbol
_atom_site_fract_x
_atom_site_fract_y
_atom_site_fract_z
_atom_site_U_iso_or_equiv
_atom_site_adp_type
_atom_site_occupancy
_atom_site_symmetry_multiplicity
_atom_site_calc_flag
_atom_site_refinement_flags
Zr1 Zr 0.582252(19) 0.787432(9) 0.757195(12) 0.03279(10) Uani 1 1 d .
O1 O 0.53752(14) 0.71153(6) 0.79814(9) 0.0349(4) Uani 1 1 d .
O2 O 0.75786(14) 0.75393(7) 0.76359(10) 0.0434(4) Uani 1 1 d .
O3 O 0.65033(15) 0.83737(7) 0.66540(9) 0.0440(4) Uani 1 1 d .
O4 O 0.42507(15) 0.84269(7) 0.72821(10) 0.0453(4) Uani 1 1 d .
O5 O 0.69298(18) 0.86441(7) 0.81310(11) 0.0559(5) Uani 1 1 d .
O6 O 0.49580(17) 0.80771(8) 0.86686(10) 0.0490(4) Uani 1 1 d .
C1 C 0.5133(2) 0.65987(10) 0.68605(14) 0.0394(6) Uani 1 1 d .
C2 C 0.5062(2) 0.72864(10) 0.65682(14) 0.0384(5) Uani 1 1 d .
C11 C 0.5731(2) 0.65845(10) 0.76822(13) 0.0376(5) Uani 1 1 d .
C12 C 0.5228(3) 0.60954(11) 0.81912(16) 0.0496(7) Uani 1 1 d .
C13 C 0.5474(3) 0.54891(11) 0.78896(19) 0.0660(9) Uani 1 1 d .
H13A H 0.5157 0.5207 0.8214 0.099 Uiso 1 1 calc R
H13B H 0.6370 0.5435 0.7853 0.099 Uiso 1 1 calc R
H13C H 0.5047 0.5449 0.7414 0.099 Uiso 1 1 calc R
C14 C 0.3814(3) 0.61617(12) 0.83187(18) 0.0600(8) Uani 1 1 d .
H14A H 0.3551 0.5857 0.8628 0.090 Uiso 1 1 calc R
H14B H 0.3329 0.6146 0.7858 0.090 Uiso 1 1 calc R
H14C H 0.3673 0.6524 0.8550 0.090 Uiso 1 1 calc R
C15 C 0.5951(3) 0.61490(13) 0.89396(18) 0.0693(9) Uani 1 1 d .
H15A H 0.5668 0.5856 0.9260 0.104 Uiso 1 1 calc R
H15B H 0.5793 0.6520 0.9144 0.104 Uiso 1 1 calc R
H15C H 0.6845 0.6105 0.8883 0.104 Uiso 1 1 calc R
C16 C 0.7166(2) 0.65465(11) 0.76903(14) 0.0448(6) Uani 1 1 d .
H16A H 0.7515 0.6180 0.7699 0.054 Uiso 1 1 calc R
C17 C 0.7978(2) 0.69836(11) 0.76859(14) 0.0426(6) Uani 1 1 d .
C18 C 0.9412(3) 0.69246(14) 0.76967(18) 0.0585(7) Uani 1 1 d .
C19 C 0.9841(3) 0.62876(16) 0.7728(3) 0.1051(15) Uani 1 1 d .
H19A H 0.9548 0.6111 0.8161 0.158 Uiso 1 1 calc R
H19B H 1.0751 0.6269 0.7740 0.158 Uiso 1 1 calc R
H19C H 0.9488 0.6089 0.7304 0.158 Uiso 1 1 calc R
C20 C 0.9868(3) 0.72006(19) 0.7004(2) 0.1016(15) Uani 1 1 d .
H20A H 0.9621 0.7597 0.6988 0.152 Uiso 1 1 calc R
H20B H 0.9493 0.7005 0.6583 0.152 Uiso 1 1 calc R
H20C H 1.0776 0.7173 0.7006 0.152 Uiso 1 1 calc R
C21 C 1.0016(3) 0.72338(17) 0.8364(2) 0.0901(12) Uani 1 1 d .
H21A H 0.9762 0.7630 0.8352 0.135 Uiso 1 1 calc R
H21B H 1.0925 0.7210 0.8359 0.135 Uiso 1 1 calc R
H21C H 0.9743 0.7057 0.8801 0.135 Uiso 1 1 calc R
C22 C 0.6029(3) 0.87521(10) 0.62271(14) 0.0444(6) Uani 1 1 d .
C23 C 0.6886(3) 0.90017(12) 0.56553(16) 0.0585(8) Uani 1 1 d .
C24 C 0.8122(4) 0.8682(2) 0.5678(3) 0.1157(17) Uani 1 1 d .
H24A H 0.7965 0.8286 0.5557 0.174 Uiso 1 1 calc R
H24B H 0.8530 0.8708 0.6160 0.174 Uiso 1 1 calc R
H24C H 0.8663 0.8846 0.5331 0.174 Uiso 1 1 calc R
C25 C 0.6227(4) 0.89603(19) 0.48984(19) 0.0958(12) Uani 1 1 d .
H25A H 0.5454 0.9179 0.4884 0.144 Uiso 1 1 calc R
H25B H 0.6035 0.8566 0.4788 0.144 Uiso 1 1 calc R
H25C H 0.6776 0.9110 0.4544 0.144 Uiso 1 1 calc R
C26 C 0.7114(5) 0.96308(17) 0.5840(3) 0.127(2) Uani 1 1 d .
H26A H 0.6315 0.9829 0.5832 0.190 Uiso 1 1 calc R
H26B H 0.7637 0.9799 0.5486 0.190 Uiso 1 1 calc R
H26C H 0.7533 0.9662 0.6318 0.190 Uiso 1 1 calc R
C27 C 0.4797(3) 0.89594(12) 0.62618(17) 0.0606(8) Uani 1 1 d .
H27A H 0.4515 0.9227 0.5912 0.073 Uiso 1 1 calc R
C28 C 0.3961(3) 0.87974(11) 0.67774(16) 0.0512(7) Uani 1 1 d .
C29 C 0.2648(3) 0.90769(15) 0.6806(2) 0.0743(10) Uani 1 1 d .
C30 C 0.1699(4) 0.8634(2) 0.7012(4) 0.151(3) Uani 1 1 d .
H30A H 0.1977 0.8462 0.7471 0.227 Uiso 1 1 calc R
H30B H 0.1624 0.8344 0.6641 0.227 Uiso 1 1 calc R
H30C H 0.0888 0.8814 0.7057 0.227 Uiso 1 1 calc R
C31 C 0.2184(5) 0.9346(3) 0.6097(3) 0.150(2) Uani 1 1 d .
H31A H 0.2749 0.9650 0.5977 0.225 Uiso 1 1 calc R
H31B H 0.1347 0.9499 0.6143 0.225 Uiso 1 1 calc R
H31C H 0.2158 0.9062 0.5717 0.225 Uiso 1 1 calc R
C32 C 0.2790(5) 0.9530(3) 0.7407(4) 0.181(3) Uani 1 1 d .
H32A H 0.3383 0.9818 0.7272 0.272 Uiso 1 1 calc R
H32B H 0.3096 0.9352 0.7857 0.272 Uiso 1 1 calc R
H32C H 0.1980 0.9705 0.7471 0.272 Uiso 1 1 calc R
C33 C 0.6354(4) 0.91860(14) 0.8320(3) 0.0942(13) Uani 1 1 d .
H33A H 0.5713 0.9297 0.7944 0.113 Uiso 1 1 calc R
H33B H 0.5953 0.9152 0.8781 0.113 Uiso 1 1 calc R
C34 C 0.7312(5) 0.95903(17) 0.8377(4) 0.157(3) Uani 1 1 d .
H34A H 0.7303 0.9782 0.8847 0.188 Uiso 1 1 calc R
H34B H 0.7168 0.9877 0.7997 0.188 Uiso 1 1 calc R
C35 C 0.8534(4) 0.93253(16) 0.8306(3) 0.1060(15) Uani 1 1 d .
H35A H 0.9046 0.9351 0.8763 0.127 Uiso 1 1 calc R
H35B H 0.8984 0.9513 0.7926 0.127 Uiso 1 1 calc R
C36 C 0.8280(3) 0.87307(13) 0.8118(2) 0.0728(9) Uani 1 1 d .
H36A H 0.8562 0.8648 0.7635 0.087 Uiso 1 1 calc R
H36B H 0.8727 0.8479 0.8467 0.087 Uiso 1 1 calc R
C37 C 0.5715(4) 0.79262(16) 0.93349(18) 0.0777(10) Uani 1 1 d .
H37A H 0.6186 0.8257 0.9525 0.093 Uiso 1 1 calc R
H37B H 0.6313 0.7623 0.9238 0.093 Uiso 1 1 calc R
C38 C 0.4802(5) 0.7730(3) 0.9864(2) 0.1309(19) Uani 1 1 d .
H38A H 0.4999 0.7339 1.0017 0.157 Uiso 1 1 calc R
H38B H 0.4854 0.7974 1.0294 0.157 Uiso 1 1 calc R
C39 C 0.3582(5) 0.7754(3) 0.9523(3) 0.137(2) Uani 1 1 d .
H39A H 0.3048 0.7997 0.9805 0.165 Uiso 1 1 calc R
H39B H 0.3213 0.7373 0.9503 0.165 Uiso 1 1 calc R
C40 C 0.3623(3) 0.79798(15) 0.87922(19) 0.0707(9) Uani 1 1 d .
H40A H 0.3151 0.8337 0.8746 0.085 Uiso 1 1 calc R
H40B H 0.3255 0.7708 0.8439 0.085 Uiso 1 1 calc R
B3 B 0.6153(3) 0.68317(13) 0.62114(16) 0.0455(7) Uani 1 1 d .
H3 H 0.7184 0.6884 0.6316 0.055 Uiso 1 1 calc R
B4 B 0.5441(3) 0.61482(14) 0.61574(19) 0.0575(9) Uani 1 1 d .
H4 H 0.6009 0.5754 0.6230 0.069 Uiso 1 1 calc R
B5 B 0.3881(3) 0.62052(14) 0.64780(19) 0.0545(8) Uani 1 1 d .
H5 H 0.3426 0.5846 0.6752 0.065 Uiso 1 1 calc R
B6 B 0.3691(3) 0.69280(13) 0.67553(18) 0.0450(7) Uani 1 1 d .
H6 H 0.3122 0.7045 0.7217 0.054 Uiso 1 1 calc R
B7 B 0.5256(3) 0.73057(15) 0.56416(17) 0.0505(8) Uani 1 1 d .
H7 H 0.5696 0.7670 0.5370 0.061 Uiso 1 1 calc R
B8 B 0.5490(4) 0.65866(15) 0.53665(19) 0.0630(10) Uani 1 1 d .
H8 H 0.6086 0.6475 0.4915 0.076 Uiso 1 1 calc R
B9 B 0.4083(4) 0.62018(17) 0.5526(2) 0.0704(11) Uani 1 1 d .
H9 H 0.3762 0.5840 0.5175 0.085 Uiso 1 1 calc R
B10 B 0.2999(3) 0.66781(16) 0.5908(2) 0.0613(9) Uani 1 1 d .
H10 H 0.1965 0.6628 0.5812 0.074 Uiso 1 1 calc R
B11 B 0.3743(3) 0.73650(15) 0.59702(17) 0.0516(7) Uani 1 1 d .
H11 H 0.3196 0.7766 0.5913 0.062 Uiso 1 1 calc R
B12 B 0.3980(4) 0.69148(17) 0.5208(2) 0.0648(9) Uani 1 1 d .
H12 H 0.3587 0.7018 0.4653 0.078 Uiso 1 1 calc R

loop_
_atom_site_aniso_label
_atom_site_aniso_U_11
_atom_site_aniso_U_22
_atom_site_aniso_U_33
_atom_site_aniso_U_23
_atom_site_aniso_U_13
_atom_site_aniso_U_12
Zr1 0.02760(14) 0.03554(15) 0.03561(16) -0.00122(9) 0.00502(10) 0.00112(8)
O1 0.0306(9) 0.0383(9) 0.0363(9) 0.0006(7) 0.0064(7) 0.0022(6)
O2 0.0263(8) 0.0499(10) 0.0540(11) 0.0032(8) 0.0030(8) -0.0006(7)
O3 0.0390(10) 0.0485(10) 0.0455(11) 0.0046(8) 0.0104(8) -0.0019(7)
O4 0.0365(10) 0.0466(10) 0.0536(11) 0.0049(8) 0.0096(8) 0.0089(7)
O5 0.0509(11) 0.0503(11) 0.0675(13) -0.0153(9) 0.0115(10) -0.0134(9)
O6 0.0483(11) 0.0577(10) 0.0419(11) -0.0090(8) 0.0098(9) -0.0076(8)
C1 0.0361(13) 0.0361(12) 0.0471(16) -0.0034(10) 0.0125(11) -0.0025(10)
C2 0.0352(13) 0.0432(13) 0.0369(14) -0.0003(10) 0.0025(11) -0.0007(10)
C11 0.0347(13) 0.0350(12) 0.0435(15) 0.0022(10) 0.0062(11) 0.0037(9)
C12 0.0526(16) 0.0409(14) 0.0566(18) 0.0085(12) 0.0126(14) 0.0018(12)
C13 0.078(2) 0.0396(15) 0.082(2) 0.0076(14) 0.0194(18) 0.0037(14)
C14 0.0637(19) 0.0539(16) 0.065(2) 0.0085(14) 0.0256(16) -0.0063(13)
C15 0.081(2) 0.0649(19) 0.063(2) 0.0198(16) 0.0140(18) 0.0058(16)
C16 0.0390(14) 0.0450(14) 0.0506(16) 0.0023(12) 0.0044(12) 0.0121(11)
C17 0.0311(13) 0.0539(15) 0.0427(15) 0.0017(12) 0.0008(11) 0.0091(11)
C18 0.0339(15) 0.0763(19) 0.0648(19) -0.0044(16) 0.0000(13) 0.0107(13)
C19 0.0424(19) 0.096(3) 0.177(5) -0.014(3) 0.002(2) 0.0346(18)
C20 0.0356(18) 0.176(4) 0.096(3) 0.009(3) 0.027(2) 0.003(2)
C21 0.047(2) 0.121(3) 0.099(3) -0.016(2) -0.0223(19) 0.0119(18)
C22 0.0515(16) 0.0413(14) 0.0409(15) 0.0021(11) 0.0056(12) -0.0078(12)
C23 0.0641(19) 0.0638(18) 0.0489(17) 0.0058(14) 0.0138(15) -0.0185(14)
C24 0.077(3) 0.169(4) 0.106(3) 0.053(3) 0.048(3) 0.004(3)
C25 0.112(3) 0.121(3) 0.056(2) 0.015(2) 0.016(2) -0.022(2)
C26 0.188(5) 0.091(3) 0.107(3) -0.011(2) 0.053(3) -0.081(3)
C27 0.067(2) 0.0569(17) 0.0587(19) 0.0188(14) 0.0097(16) 0.0123(14)
C28 0.0489(16) 0.0439(14) 0.0609(18) 0.0048(13) 0.0031(14) 0.0101(12)
C29 0.060(2) 0.076(2) 0.088(3) 0.0154(19) 0.0103(18) 0.0329(17)
C30 0.052(2) 0.172(5) 0.234(7) 0.079(5) 0.037(3) 0.040(3)
C31 0.099(4) 0.229(6) 0.123(4) 0.071(4) 0.011(3) 0.086(4)
C32 0.120(4) 0.205(6) 0.214(7) -0.110(5) -0.027(4) 0.104(4)
C33 0.085(3) 0.058(2) 0.141(4) -0.040(2) 0.019(3) -0.0078(18)
C34 0.129(4) 0.064(3) 0.287(8) -0.067(4) 0.095(5) -0.039(3)
C35 0.096(3) 0.075(2) 0.148(4) -0.013(3) 0.011(3) -0.042(2)
C36 0.059(2) 0.069(2) 0.089(3) -0.0084(18) 0.0010(18) -0.0226(16)
C37 0.080(2) 0.105(3) 0.048(2) -0.0084(17) 0.0002(18) -0.0270(19)
C38 0.132(5) 0.205(5) 0.057(3) 0.023(3) 0.015(3) -0.061(4)
C39 0.090(4) 0.213(6) 0.114(4) 0.074(4) 0.049(3) 0.022(3)
C40 0.0507(18) 0.092(2) 0.073(2) -0.0027(18) 0.0317(17) 0.0013(16)
B3 0.0410(16) 0.0543(17) 0.0422(17) -0.0068(14) 0.0107(14) -0.0030(13)
B4 0.063(2) 0.0509(18) 0.060(2) -0.0146(16) 0.0165(18) -0.0020(15)
B5 0.055(2) 0.0551(18) 0.054(2) -0.0114(15) 0.0067(16) -0.0178(15)
B6 0.0364(16) 0.0518(17) 0.0466(18) 0.0009(14) 0.0013(13) -0.0020(13)
B7 0.055(2) 0.0594(18) 0.0368(17) 0.0033(14) -0.0003(14) -0.0098(15)
B8 0.073(2) 0.072(2) 0.046(2) -0.0191(17) 0.0152(18) -0.0157(18)
B9 0.075(3) 0.080(3) 0.056(2) -0.0201(19) 0.0054(19) -0.028(2)
B10 0.0471(19) 0.083(2) 0.052(2) -0.0052(18) -0.0065(16) -0.0189(17)
B11 0.0453(18) 0.0666(19) 0.0417(18) 0.0038(15) -0.0076(14) -0.0009(15)
B12 0.067(2) 0.085(2) 0.0412(19) -0.0080(18) -0.0046(17) -0.0217(19)

loop_
_atom_type_symbol
_atom_type_description
_atom_type_scat_dispersion_real
_atom_type_scat_dispersion_imag
_atom_type_scat_source
C C 0.0033 0.0016 'International Tables Vol C Tables 4.2.6.8 and 6.1.1.4'
H H 0.0000 0.0000 'International Tables Vol C Tables 4.2.6.8 and 6.1.1.4'
B B 0.0013 0.0007 'International Tables Vol C Tables 4.2.6.8 and 6.1.1.4'
O O 0.0106 0.0060 'International Tables Vol C Tables 4.2.6.8 and 6.1.1.4'
Zr Zr -2.9673 0.5597 'International Tables Vol C Tables 4.2.6.8 and 6.1.1.4'

loop_
_geom_angle_atom_site_label_1
_geom_angle_atom_site_label_2
_geom_angle_atom_site_label_3
_geom_angle
O1 Zr1 O2 82.61(6)
O1 Zr1 O4 115.51(6)
O2 Zr1 O4 161.21(7)
O1 Zr1 O3 148.66(6)
O2 Zr1 O3 84.69(6)
O4 Zr1 O3 77.06(6)
O1 Zr1 O6 74.83(6)
O2 Zr1 O6 116.20(7)
O4 Zr1 O6 75.60(7)
O3 Zr1 O6 136.23(6)
O1 Zr1 O5 129.76(7)
O2 Zr1 O5 80.71(7)
O4 Zr1 O5 90.33(7)
O3 Zr1 O5 75.64(7)
O6 Zr1 O5 71.04(6)
O1 Zr1 C2 72.81(7)
O2 Zr1 C2 95.00(8)
O4 Zr1 C2 86.30(8)
O3 Zr1 C2 79.93(7)
O6 Zr1 C2 130.96(7)
O5 Zr1 C2 155.47(7)
C11 O1 Zr1 123.88(13)
C17 O2 Zr1 130.84(14)
C22 O3 Zr1 135.03(15)
C28 O4 Zr1 136.67(16)
C36 O5 C33 108.1(2)
C36 O5 Zr1 124.56(16)
C33 O5 Zr1 124.44(19)
C40 O6 C37 108.5(2)
C40 O6 Zr1 122.73(17)
C37 O6 Zr1 117.00(18)
C11 C1 C2 109.02(18)
C11 C1 B6 114.50(19)
C2 C1 B6 60.99(15)
C11 C1 B4 128.0(2)
C2 C1 B4 110.5(2)
B6 C1 B4 113.6(2)
C11 C1 B5 128.5(2)
C2 C1 B5 111.0(2)
B6 C1 B5 62.37(18)
B4 C1 B5 62.76(18)
C11 C1 B3 115.23(19)
C2 C1 B3 60.28(15)
B6 C1 B3 111.5(2)
B4 C1 B3 61.45(17)
B5 C1 B3 112.3(2)
C1 C2 B3 61.24(15)
C1 C2 B6 59.91(15)
B3 C2 B6 111.4(2)
C1 C2 B7 109.35(19)
B3 C2 B7 61.32(17)
B6 C2 B7 111.1(2)
C1 C2 B11 108.7(2)
B3 C2 B11 110.8(2)
B6 C2 B11 61.58(17)
B7 C2 B11 60.75(17)
C1 C2 Zr1 107.05(15)
B3 C2 Zr1 116.35(16)
B6 C2 Zr1 111.78(15)
B7 C2 Zr1 133.50(17)
B11 C2 Zr1 130.26(17)
O1 C11 C16 109.65(19)
O1 C11 C12 107.15(18)
C16 C11 C12 108.8(2)
O1 C11 C1 104.38(18)
C16 C11 C1 110.34(19)
C12 C11 C1 116.3(2)
C14 C12 C15 107.0(2)
C14 C12 C13 109.5(2)
C15 C12 C13 108.0(2)
C14 C12 C11 112.4(2)
C15 C12 C11 107.5(2)
C13 C12 C11 112.2(2)
C17 C16 C11 126.7(2)
C16 C17 O2 122.1(2)
C16 C17 C18 124.9(2)
O2 C17 C18 113.0(2)
C17 C18 C21 109.6(2)
C17 C18 C20 108.4(3)
C21 C18 C20 109.3(3)
C17 C18 C19 112.0(3)
C21 C18 C19 108.4(3)
C20 C18 C19 109.2(3)
O3 C22 C27 123.4(2)
O3 C22 C23 117.3(2)
C27 C22 C23 119.3(2)
C24 C23 C25 110.0(3)
C24 C23 C26 110.3(3)
C25 C23 C26 108.8(3)
C24 C23 C22 109.8(3)
C25 C23 C22 110.1(3)
C26 C23 C22 107.7(3)
C28 C27 C22 124.9(3)
O4 C28 C27 122.7(2)
O4 C28 C29 115.8(2)
C27 C28 C29 121.4(3)
C31 C29 C30 108.5(4)
C31 C29 C32 110.4(4)
C30 C29 C32 109.3(4)
C31 C29 C28 113.4(3)
C30 C29 C28 109.5(3)
C32 C29 C28 105.6(3)
C34 C33 O5 107.2(3)
C33 C34 C35 110.8(3)
C34 C35 C36 106.1(3)
O5 C36 C35 107.4(3)
O6 C37 C38 106.1(3)
C39 C38 C37 108.2(4)
C38 C39 C40 110.6(4)
C39 C40 O6 106.6(3)
C2 B3 C1 58.48(14)
C2 B3 B8 107.2(2)
C1 B3 B8 105.8(2)
C2 B3 B7 59.36(17)
C1 B3 B7 105.7(2)
B8 B3 B7 60.6(2)
C2 B3 B4 106.6(2)
C1 B3 B4 58.45(16)
B8 B3 B4 60.7(2)
B7 B3 B4 108.9(2)
C1 B4 B3 60.11(16)
C1 B4 B8 106.1(2)
B3 B4 B8 59.48(18)
C1 B4 B5 59.00(16)
B3 B4 B5 108.2(2)
B8 B4 B5 107.4(3)
C1 B4 B9 105.3(2)
B3 B4 B9 107.1(3)
B8 B4 B9 59.6(2)
B5 B4 B9 59.4(2)
C1 B5 B10 105.9(2)
C1 B5 B9 105.5(2)
B10 B5 B9 60.4(2)
C1 B5 B6 58.33(16)
B10 B5 B6 60.45(19)
B9 B5 B6 108.0(2)
C1 B5 B4 58.24(17)
B10 B5 B4 108.6(2)
B9 B5 B4 60.4(2)
B6 B5 B4 106.7(2)
C1 B6 C2 59.10(14)
C1 B6 B11 106.3(2)
C2 B6 B11 59.35(16)
C1 B6 B10 105.6(2)
C2 B6 B10 106.9(2)
B11 B6 B10 60.53(19)
C1 B6 B5 59.31(17)
C2 B6 B5 107.0(2)
B11 B6 B5 107.7(2)
B10 B6 B5 59.0(2)
C2 B7 B11 59.76(17)
C2 B7 B3 59.32(16)
B11 B7 B3 108.4(2)
C2 B7 B8 106.4(2)
B11 B7 B8 108.6(2)
B3 B7 B8 59.64(19)
C2 B7 B12 107.2(2)
B11 B7 B12 60.7(2)
B3 B7 B12 108.1(2)
B8 B7 B12 60.1(2)
B3 B8 B7 59.74(18)
B3 B8 B9 108.2(2)
B7 B8 B9 107.4(3)
B3 B8 B12 108.0(2)
B7 B8 B12 60.0(2)
B9 B8 B12 59.5(2)
B3 B8 B4 59.82(19)
B7 B8 B4 107.5(2)
B9 B8 B4 60.6(2)
B12 B8 B4 108.1(2)
B12 B9 B10 60.7(2)
B12 B9 B5 108.2(3)
B10 B9 B5 59.1(2)
B12 B9 B8 60.3(2)
B10 B9 B8 108.4(3)
B5 B9 B8 108.2(2)
B12 B9 B4 108.1(2)
B10 B9 B4 107.4(2)
B5 B9 B4 60.2(2)
B8 B9 B4 59.8(2)
B5 B10 B9 60.5(2)
B5 B10 B6 60.55(19)
B9 B10 B6 108.2(3)
B5 B10 B11 108.2(2)
B9 B10 B11 107.2(2)
B6 B10 B11 59.55(18)
B5 B10 B12 108.3(3)
B9 B10 B12 59.5(2)
B6 B10 B12 107.6(2)
B11 B10 B12 59.75(19)
C2 B11 B7 59.49(16)
C2 B11 B6 59.07(16)
B7 B11 B6 108.0(2)
C2 B11 B12 106.9(2)
B7 B11 B12 60.46(19)
B6 B11 B12 108.2(3)
C2 B11 B10 106.2(2)
B7 B11 B10 108.4(3)
B6 B11 B10 59.91(19)
B12 B11 B10 60.1(2)
B9 B12 B7 107.8(3)
B9 B12 B8 60.2(2)
B7 B12 B8 59.9(2)
B9 B12 B11 107.8(3)
B7 B12 B11 58.87(18)
B8 B12 B11 107.0(2)
B9 B12 B10 59.8(2)
B7 B12 B10 107.1(2)
B8 B12 B10 107.6(3)
B11 B12 B10 60.11(19)

loop_
_geom_bond_atom_site_label_1
_geom_bond_atom_site_label_2
_geom_bond_distance
Zr1 O1 1.9888(15)
Zr1 O2 2.0064(16)
Zr1 O4 2.1400(16)
Zr1 O3 2.2006(16)
Zr1 O6 2.3045(17)
Zr1 O5 2.3415(18)
Zr1 C2 2.391(3)
O1 C11 1.413(3)
O2 C17 1.363(3)
O3 C22 1.261(3)
O4 C28 1.288(3)
O5 C36 1.439(4)
O5 C33 1.452(4)
O6 C40 1.457(3)
O6 C37 1.460(4)
C1 C11 1.596(3)
C1 C2 1.690(3)
C1 B6 1.704(4)
C1 B4 1.708(4)
C1 B5 1.722(4)
C1 B3 1.737(3)
C2 B3 1.721(4)
C2 B6 1.722(4)
C2 B7 1.722(4)
C2 B11 1.727(4)
C11 C16 1.515(3)
C11 C12 1.584(3)
C12 C14 1.531(4)
C12 C15 1.533(4)
C12 C13 1.544(4)
C16 C17 1.331(4)
C17 C18 1.517(4)
C18 C21 1.524(5)
C18 C20 1.525(5)
C18 C19 1.552(4)
C22 C27 1.391(4)
C22 C23 1.539(3)
C23 C24 1.501(5)
C23 C25 1.515(5)
C23 C26 1.520(4)
C27 C28 1.383(4)
C28 C29 1.534(4)
C29 C31 1.497(5)
C29 C30 1.501(6)
C29 C32 1.526(6)
C33 C34 1.381(5)
C34 C35 1.441(6)
C35 C36 1.449(4)
C37 C38 1.479(5)
C38 C39 1.398(7)
C39 C40 1.440(6)
B3 B8 1.754(5)
B3 B7 1.756(5)
B3 B4 1.760(4)
B4 B8 1.776(5)
B4 B5 1.786(5)
B4 B9 1.790(6)
B5 B10 1.746(5)
B5 B9 1.770(5)
B5 B6 1.774(4)
B6 B11 1.766(5)
B6 B10 1.772(5)
B7 B11 1.744(4)
B7 B8 1.771(5)
B7 B12 1.773(5)
B8 B9 1.773(5)
B8 B12 1.775(6)
B9 B12 1.761(6)
B9 B10 1.768(5)
B10 B11 1.783(5)
B10 B12 1.783(5)
B11 B12 1.776(5)

loop_
_platon_squeeze_void_nr
_platon_squeeze_void_average_x
_platon_squeeze_void_average_y
_platon_squeeze_void_average_z
_platon_squeeze_void_volume
_platon_squeeze_void_count_electrons
1 -0.007 0.500 0.500 274.2 44.5
2 0.000 0.000 0.500 15.2 -0.5
3 0.037 1.000 1.000 274.3 45.1
4 0.168 0.333 0.026 15.3 -0.6
5 0.332 0.833 0.474 15.3 -0.7
6 0.500 0.500 1.000 15.2 -0.4
7 0.668 0.167 0.526 15.3 -0.7
8 0.832 0.667 0.974 15.3 -0.7
